data_7054088
loop_
_publ_author_name
'He, Fang-Hong'
'Tao, Lin'
'Li, Xiao-Wen'
'Li, Yan-Tuan'
'Wu, Zhi-Yong'
'Yan, Cui-Wei'

_publ_section_title
;
 Syntheses and structures of new dicopper(ii) complexes bridged by
 N-(2-hydroxyphenyl)-N&#x2032;-(3-aminopropyl)oxamide: DNA-binding
 properties and cytotoxic activities
;
_journal_issue 10
_journal_name_full 'New Journal of Chemistry'
_journal_page_first 2078
_journal_paper_doi 10.1039/c2nj40397h
_journal_volume 36
_journal_year 2012
_chemical_formula_sum 'C23 H26 Cu2 N6 O7'
_chemical_formula_weight 625.58
_chemical_name_systematic
;
?
;
_space_group_IT_number 2
_symmetry_cell_setting triclinic
_symmetry_space_group_name_Hall '-P 1'
_symmetry_space_group_name_H-M 'P -1'
_atom_sites_solution_hydrogens geom
_atom_sites_solution_primary direct
_atom_sites_solution_secondary difmap
_audit_creation_method SHELXL-97
_cell_angle_alpha 92.410(7)
_cell_angle_beta 110.147(7)
_cell_angle_gamma 95.229(7)
_cell_formula_units_Z 2
_cell_length_a 9.876(4)
_cell_length_b 11.210(4)
_cell_length_c 11.834(5)
_cell_measurement_temperature 296(2)
_cell_volume 1221.1(8)
_computing_structure_refinement 'SHELXL-97 (Sheldrick, 1997)'
_diffrn_ambient_temperature 296(2)
_diffrn_measured_fraction_theta_full 0.987
_diffrn_measured_fraction_theta_max 0.987
_diffrn_radiation_monochromator graphite
_diffrn_radiation_source 'fine-focus sealed tube'
_diffrn_radiation_type MoK\a
_diffrn_radiation_wavelength 0.71073
_diffrn_reflns_av_R_equivalents 0.0256
_diffrn_reflns_av_sigmaI/netI 0.0619
_diffrn_reflns_limit_h_max 10
_diffrn_reflns_limit_h_min -12
_diffrn_reflns_limit_k_max 13
_diffrn_reflns_limit_k_min -10
_diffrn_reflns_limit_l_max 14
_diffrn_reflns_limit_l_min -14
_diffrn_reflns_number 6629
_diffrn_reflns_theta_full 26.15
_diffrn_reflns_theta_max 26.15
_diffrn_reflns_theta_min 2.21
_exptl_absorpt_coefficient_mu 1.799
_exptl_absorpt_correction_T_max 0.8997
_exptl_absorpt_correction_T_min 0.8266
_exptl_absorpt_correction_type multi-scan
_exptl_crystal_density_diffrn 1.701
_exptl_crystal_density_method 'not measured'
_exptl_crystal_F_000 640
_exptl_crystal_size_max 0.11
_exptl_crystal_size_mid 0.10
_exptl_crystal_size_min 0.06
_refine_diff_density_max 0.454
_refine_diff_density_min -0.305
_refine_diff_density_rms 0.079
_refine_ls_extinction_method none
_refine_ls_goodness_of_fit_ref 1.012
_refine_ls_hydrogen_treatment mixed
_refine_ls_matrix_type full
_refine_ls_number_parameters 353
_refine_ls_number_reflns 4809
_refine_ls_number_restraints 2
_refine_ls_restrained_S_all 1.012
_refine_ls_R_factor_all 0.0817
_refine_ls_R_factor_gt 0.0443
_refine_ls_shift/su_max 0.001
_refine_ls_shift/su_mean 0.000
_refine_ls_structure_factor_coef Fsqd
_refine_ls_weighting_details 'calc w=1/[\s^2^(Fo^2^)+(0.0425P)^2^+0.1597P] where P=(Fo^2^+2Fc^2^)/3'
_refine_ls_weighting_scheme calc
_refine_ls_wR_factor_gt 0.0885
_refine_ls_wR_factor_ref 0.1021
_reflns_number_gt 3222
_reflns_number_total 4809
_reflns_threshold_expression >2sigma(I)
_cod_data_source_file c2nj40397h.txt
_cod_data_source_block a
_cod_depositor_comments
;
The following automatic conversions were performed:

'_symmetry_cell_setting' value 'Triclinic' changed to 'triclinic'
according to
/usr/data/users/saulius/automatic-downloads/retrospective/RSC/lib/dictionaries/cif_core.dic
dictionary named 'cif_core.dic' version 2.4.2 from 2011-04-26.

Automatic conversion script
Id: cif_fix_values 2281 2013-09-26 08:29:07Z andrius 
;
_cod_original_sg_symbol_H-M P-1
_cod_database_code 7054088

loop_
_symmetry_equiv_pos_as_xyz
'x, y, z'
'-x, -y, -z'

loop_
_atom_site_label
_atom_site_type_symbol
_atom_site_fract_x
_atom_site_fract_y
_atom_site_fract_z
_atom_site_U_iso_or_equiv
_atom_site_adp_type
_atom_site_occupancy
_atom_site_symmetry_multiplicity
_atom_site_calc_flag
_atom_site_refinement_flags
Cu1 Cu 0.55820(5) 0.09400(4) 0.20542(4) 0.02973(15) Uani 1 1 d .
Cu2 Cu 0.81484(5) 0.43734(4) 0.54019(4) 0.03285(15) Uani 1 1 d .
O1 O 0.3733(3) 0.0998(2) 0.0766(2) 0.0357(7) Uani 1 1 d .
O2 O 0.6411(3) 0.4097(2) 0.3965(2) 0.0357(7) Uani 1 1 d .
O3 O 0.8605(3) 0.2806(2) 0.4893(2) 0.0365(7) Uani 1 1 d .
O4 O 0.6810(3) 0.3491(3) 0.6445(3) 0.0540(9) Uani 1 1 d .
O5 O 0.8339(4) 0.2652(3) 0.7833(4) 0.0908(14) Uani 1 1 d .
O6 O 0.6092(5) 0.2188(4) 0.7420(4) 0.0933(14) Uani 1 1 d .
N1 N 0.5281(3) 0.2518(3) 0.2517(3) 0.0297(8) Uani 1 1 d .
N2 N 0.7398(3) 0.1257(3) 0.3445(3) 0.0306(8) Uani 1 1 d .
N3 N 0.5826(4) -0.0709(3) 0.1596(3) 0.0351(8) Uani 1 1 d .
H3A H 0.4989 -0.1172 0.1482 0.042 Uiso 1 1 calc R
H3B H 0.5956 -0.0709 0.0880 0.042 Uiso 1 1 calc R
N4 N 0.7828(4) 0.6049(3) 0.5689(3) 0.0326(8) Uani 1 1 d .
N5 N 1.0026(3) 0.4886(3) 0.6683(3) 0.0329(8) Uani 1 1 d .
N6 N 0.7098(5) 0.2770(3) 0.7243(4) 0.0466(10) Uani 1 1 d .
C1 C 0.3155(4) 0.2012(3) 0.0876(3) 0.0306(9) Uani 1 1 d .
C2 C 0.3968(4) 0.2906(3) 0.1810(3) 0.0270(9) Uani 1 1 d .
C3 C 0.3438(4) 0.3972(3) 0.1930(3) 0.0320(9) Uani 1 1 d .
H3 H 0.3989 0.4554 0.2537 0.038 Uiso 1 1 calc R
C4 C 0.2097(4) 0.4187(4) 0.1159(4) 0.0374(10) Uani 1 1 d .
H4 H 0.1743 0.4914 0.1242 0.045 Uiso 1 1 calc R
C5 C 0.1277(5) 0.3322(4) 0.0261(4) 0.0418(11) Uani 1 1 d .
H5 H 0.0365 0.3465 -0.0252 0.050 Uiso 1 1 calc R
C6 C 0.1796(4) 0.2252(4) 0.0118(4) 0.0383(10) Uani 1 1 d .
H6 H 0.1231 0.1679 -0.0494 0.046 Uiso 1 1 calc R
C7 C 0.6307(4) 0.3064(3) 0.3454(3) 0.0284(9) Uani 1 1 d .
C8 C 0.7541(4) 0.2314(3) 0.3981(3) 0.0294(9) Uani 1 1 d .
C9 C 0.8526(4) 0.0463(3) 0.3880(4) 0.0377(10) Uani 1 1 d .
H9A H 0.8418 0.0073 0.4565 0.045 Uiso 1 1 calc R
H9B H 0.9471 0.0931 0.4147 0.045 Uiso 1 1 calc R
C10 C 0.8431(5) -0.0476(4) 0.2896(4) 0.0461(12) Uani 1 1 d .
H10A H 0.9217 -0.0969 0.3202 0.055 Uiso 1 1 calc R
H10B H 0.8568 -0.0075 0.2227 0.055 Uiso 1 1 calc R
C11 C 0.7012(5) -0.1285(4) 0.2431(4) 0.0478(12) Uani 1 1 d .
H11A H 0.7146 -0.2009 0.2021 0.057 Uiso 1 1 calc R
H11B H 0.6742 -0.1521 0.3111 0.057 Uiso 1 1 calc R
C12 C 0.6656(5) 0.6580(4) 0.5119(4) 0.0393(10) Uani 1 1 d .
H12 H 0.5914 0.6146 0.4482 0.047 Uiso 1 1 calc R
C13 C 0.6494(5) 0.7736(4) 0.5426(4) 0.0421(11) Uani 1 1 d .
H13 H 0.5660 0.8075 0.4999 0.051 Uiso 1 1 calc R
C14 C 0.7579(5) 0.8396(3) 0.6376(4) 0.0362(10) Uani 1 1 d .
C15 C 0.8786(5) 0.7836(4) 0.6972(4) 0.0362(10) Uani 1 1 d .
H15 H 0.9535 0.8249 0.7619 0.043 Uiso 1 1 calc R
C16 C 0.8892(4) 0.6680(3) 0.6623(3) 0.0300(9) Uani 1 1 d .
C17 C 1.0143(4) 0.6012(3) 0.7184(3) 0.0286(9) Uani 1 1 d .
C18 C 1.1340(4) 0.6467(4) 0.8162(3) 0.0326(9) Uani 1 1 d .
H18 H 1.1389 0.7242 0.8498 0.039 Uiso 1 1 calc R
C19 C 1.2464(4) 0.5788(4) 0.8649(4) 0.0348(10) Uani 1 1 d .
C20 C 1.2347(5) 0.4651(4) 0.8107(4) 0.0459(12) Uani 1 1 d .
H20 H 1.3091 0.4168 0.8393 0.055 Uiso 1 1 calc R
C21 C 1.1117(5) 0.4235(4) 0.7136(4) 0.0405(11) Uani 1 1 d .
H21 H 1.1049 0.3464 0.6785 0.049 Uiso 1 1 calc R
C22 C 0.7424(5) 0.9647(4) 0.6757(4) 0.0496(12) Uani 1 1 d .
H22A H 0.6956 0.9624 0.7346 0.074 Uiso 1 1 calc R
H22B H 0.6850 1.0025 0.6068 0.074 Uiso 1 1 calc R
H22C H 0.8367 1.0095 0.7103 0.074 Uiso 1 1 calc R
C23 C 1.3745(5) 0.6265(4) 0.9735(4) 0.0479(12) Uani 1 1 d .
H23A H 1.3714 0.5851 1.0421 0.072 Uiso 1 1 calc R
H23B H 1.3720 0.7109 0.9891 0.072 Uiso 1 1 calc R
H23C H 1.4622 0.6142 0.9591 0.072 Uiso 1 1 calc R
O7 O 0.1958(6) -0.1140(4) -0.0026(4) 0.0866(14) Uani 1 1 d D
H7A H 0.229(6) -0.0416(18) 0.022(5) 0.09(2) Uiso 1 1 d D
H7B H 0.192(6) -0.148(4) 0.059(3) 0.08(2) Uiso 1 1 d D

loop_
_atom_site_aniso_label
_atom_site_aniso_U_11
_atom_site_aniso_U_22
_atom_site_aniso_U_33
_atom_site_aniso_U_23
_atom_site_aniso_U_13
_atom_site_aniso_U_12
Cu1 0.0309(3) 0.0270(3) 0.0257(3) -0.0062(2) 0.0045(2) 0.0001(2)
Cu2 0.0322(3) 0.0283(3) 0.0290(3) -0.0081(2) 0.0017(2) -0.0013(2)
O1 0.0330(16) 0.0331(15) 0.0317(16) -0.0100(12) 0.0016(13) 0.0001(13)
O2 0.0375(16) 0.0276(15) 0.0305(15) -0.0090(12) -0.0013(13) 0.0035(13)
O3 0.0305(16) 0.0365(16) 0.0322(16) -0.0114(13) 0.0004(13) 0.0014(13)
O4 0.053(2) 0.058(2) 0.054(2) 0.0223(17) 0.0203(17) 0.0067(16)
O5 0.063(3) 0.073(3) 0.097(3) 0.015(2) -0.021(2) 0.002(2)
O6 0.084(3) 0.103(3) 0.101(3) 0.043(3) 0.043(3) -0.008(2)
N1 0.0270(18) 0.0318(18) 0.0232(17) -0.0059(14) 0.0011(14) 0.0010(14)
N2 0.0296(18) 0.0281(18) 0.0284(18) -0.0046(14) 0.0031(15) 0.0051(15)
N3 0.038(2) 0.0337(19) 0.0288(18) -0.0071(15) 0.0087(16) -0.0017(16)
N4 0.0336(19) 0.0282(18) 0.0316(19) -0.0038(15) 0.0076(16) -0.0006(15)
N5 0.0307(19) 0.0281(18) 0.0340(19) -0.0044(15) 0.0071(16) -0.0070(15)
N6 0.054(3) 0.037(2) 0.041(2) -0.0051(19) 0.010(2) -0.001(2)
C1 0.033(2) 0.032(2) 0.023(2) -0.0050(17) 0.0079(17) -0.0036(18)
C2 0.026(2) 0.032(2) 0.0183(19) -0.0023(16) 0.0036(16) -0.0010(17)
C3 0.035(2) 0.029(2) 0.028(2) -0.0037(17) 0.0080(18) -0.0006(18)
C4 0.037(2) 0.037(2) 0.037(2) 0.0063(19) 0.009(2) 0.011(2)
C5 0.029(2) 0.057(3) 0.034(2) 0.005(2) 0.0033(19) 0.010(2)
C6 0.030(2) 0.049(3) 0.027(2) -0.0057(19) 0.0008(18) -0.002(2)
C7 0.030(2) 0.028(2) 0.024(2) -0.0008(17) 0.0063(17) 0.0005(18)
C8 0.028(2) 0.030(2) 0.027(2) 0.0007(18) 0.0060(18) -0.0005(18)
C9 0.038(2) 0.034(2) 0.034(2) -0.0027(19) 0.004(2) 0.0045(19)
C10 0.044(3) 0.042(3) 0.048(3) -0.006(2) 0.009(2) 0.015(2)
C11 0.052(3) 0.030(2) 0.056(3) -0.002(2) 0.011(2) 0.007(2)
C12 0.034(2) 0.043(3) 0.034(2) -0.003(2) 0.004(2) 0.000(2)
C13 0.047(3) 0.037(3) 0.042(3) 0.003(2) 0.015(2) 0.008(2)
C14 0.048(3) 0.027(2) 0.037(2) -0.0001(19) 0.021(2) 0.001(2)
C15 0.040(3) 0.030(2) 0.037(2) -0.0058(19) 0.014(2) -0.0065(19)
C16 0.033(2) 0.027(2) 0.029(2) -0.0041(17) 0.0118(18) -0.0035(18)
C17 0.029(2) 0.028(2) 0.027(2) -0.0009(17) 0.0105(17) -0.0053(17)
C18 0.031(2) 0.032(2) 0.030(2) -0.0078(18) 0.0094(18) -0.0093(18)
C19 0.030(2) 0.040(2) 0.031(2) -0.0007(19) 0.0083(18) -0.0059(19)
C20 0.038(3) 0.041(3) 0.049(3) 0.004(2) 0.003(2) 0.006(2)
C21 0.041(3) 0.029(2) 0.045(3) -0.0025(19) 0.007(2) 0.005(2)
C22 0.057(3) 0.037(3) 0.057(3) -0.009(2) 0.026(3) 0.003(2)
C23 0.037(3) 0.053(3) 0.041(3) -0.003(2) 0.000(2) -0.003(2)
O7 0.131(4) 0.046(3) 0.061(3) -0.016(2) 0.018(3) -0.030(3)

loop_
_atom_type_symbol
_atom_type_description
_atom_type_scat_dispersion_real
_atom_type_scat_dispersion_imag
_atom_type_scat_source
C C 0.0033 0.0016 'International Tables Vol C Tables 4.2.6.8 and 6.1.1.4'
H H 0.0000 0.0000 'International Tables Vol C Tables 4.2.6.8 and 6.1.1.4'
N N 0.0061 0.0033 'International Tables Vol C Tables 4.2.6.8 and 6.1.1.4'
O O 0.0106 0.0060 'International Tables Vol C Tables 4.2.6.8 and 6.1.1.4'
Cu Cu 0.3201 1.2651 'International Tables Vol C Tables 4.2.6.8 and 6.1.1.4'

loop_
_geom_angle_atom_site_label_1
_geom_angle_atom_site_label_2
_geom_angle_atom_site_label_3
_geom_angle
N1 Cu1 O1 83.51(12)
N1 Cu1 N2 83.60(13)
O1 Cu1 N2 167.07(12)
N1 Cu1 N3 177.70(14)
O1 Cu1 N3 95.63(12)
N2 Cu1 N3 97.29(13)
O2 Cu2 N5 169.11(13)
O2 Cu2 N4 92.67(12)
N5 Cu2 N4 82.16(13)
O2 Cu2 O3 85.41(11)
N5 Cu2 O3 97.95(12)
N4 Cu2 O3 169.69(13)
O2 Cu2 O4 87.62(12)
N5 Cu2 O4 102.54(13)
N4 Cu2 O4 97.86(13)
O3 Cu2 O4 92.19(12)
C1 O1 Cu1 111.8(2)
C7 O2 Cu2 110.8(2)
C8 O3 Cu2 109.8(2)
N6 O4 Cu2 132.1(3)
C7 N1 C2 129.5(3)
C7 N1 Cu1 115.5(3)
C2 N1 Cu1 115.0(2)
C8 N2 C9 120.3(3)
C8 N2 Cu1 112.2(2)
C9 N2 Cu1 127.5(2)
C11 N3 Cu1 117.9(3)
C11 N3 H3A 107.8
Cu1 N3 H3A 107.8
C11 N3 H3B 107.8
Cu1 N3 H3B 107.8
H3A N3 H3B 107.2
C12 N4 C16 118.1(4)
C12 N4 Cu2 127.0(3)
C16 N4 Cu2 114.7(3)
C21 N5 C17 118.3(3)
C21 N5 Cu2 127.5(3)
C17 N5 Cu2 114.1(3)
O5 N6 O6 120.7(5)
O5 N6 O4 120.9(4)
O6 N6 O4 118.4(4)
O1 C1 C6 123.7(3)
O1 C1 C2 118.8(3)
C6 C1 C2 117.5(4)
C3 C2 N1 128.6(3)
C3 C2 C1 120.7(4)
N1 C2 C1 110.7(3)
C2 C3 C4 120.4(4)
C2 C3 H3 119.8
C4 C3 H3 119.8
C3 C4 C5 119.8(4)
C3 C4 H4 120.1
C5 C4 H4 120.1
C6 C5 C4 120.7(4)
C6 C5 H5 119.7
C4 C5 H5 119.7
C5 C6 C1 120.9(4)
C5 C6 H6 119.6
C1 C6 H6 119.6
O2 C7 N1 129.8(4)
O2 C7 C8 117.3(3)
N1 C7 C8 112.9(3)
O3 C8 N2 127.9(3)
O3 C8 C7 116.2(3)
N2 C8 C7 115.8(3)
N2 C9 C10 110.6(3)
N2 C9 H9A 109.5
C10 C9 H9A 109.5
N2 C9 H9B 109.5
C10 C9 H9B 109.5
H9A C9 H9B 108.1
C9 C10 C11 114.2(4)
C9 C10 H10A 108.7
C11 C10 H10A 108.7
C9 C10 H10B 108.7
C11 C10 H10B 108.7
H10A C10 H10B 107.6
N3 C11 C10 112.8(4)
N3 C11 H11A 109.0
C10 C11 H11A 109.0
N3 C11 H11B 109.0
C10 C11 H11B 109.0
H11A C11 H11B 107.8
N4 C12 C13 123.0(4)
N4 C12 H12 118.5
C13 C12 H12 118.5
C12 C13 C14 119.6(4)
C12 C13 H13 120.2
C14 C13 H13 120.2
C15 C14 C13 117.2(4)
C15 C14 C22 121.7(4)
C13 C14 C22 121.1(4)
C16 C15 C14 120.7(4)
C16 C15 H15 119.7
C14 C15 H15 119.7
N4 C16 C15 121.5(4)
N4 C16 C17 113.7(3)
C15 C16 C17 124.9(4)
N5 C17 C18 121.2(4)
N5 C17 C16 114.9(3)
C18 C17 C16 123.8(4)
C19 C18 C17 120.8(4)
C19 C18 H18 119.6
C17 C18 H18 119.6
C18 C19 C20 117.3(4)
C18 C19 C23 120.9(4)
C20 C19 C23 121.8(4)
C21 C20 C19 119.5(4)
C21 C20 H20 120.2
C19 C20 H20 120.2
N5 C21 C20 122.9(4)
N5 C21 H21 118.6
C20 C21 H21 118.6
C14 C22 H22A 109.5
C14 C22 H22B 109.5
H22A C22 H22B 109.5
C14 C22 H22C 109.5
H22A C22 H22C 109.5
H22B C22 H22C 109.5
C19 C23 H23A 109.5
C19 C23 H23B 109.5
H23A C23 H23B 109.5
C19 C23 H23C 109.5
H23A C23 H23C 109.5
H23B C23 H23C 109.5
H7A O7 H7B 105(5)

loop_
_geom_bond_atom_site_label_1
_geom_bond_atom_site_label_2
_geom_bond_distance
Cu1 N1 1.909(3)
Cu1 O1 1.943(3)
Cu1 N2 1.963(3)
Cu1 N3 1.963(3)
Cu2 O2 1.945(3)
Cu2 N5 1.966(3)
Cu2 N4 1.968(3)
Cu2 O3 1.974(3)
Cu2 O4 2.289(3)
O1 C1 1.339(4)
O2 C7 1.263(4)
O3 C8 1.279(4)
O4 N6 1.243(4)
O5 N6 1.207(5)
O6 N6 1.222(5)
N1 C7 1.298(5)
N1 C2 1.399(5)
N2 C8 1.293(4)
N2 C9 1.457(5)
N3 C11 1.470(5)
N3 H3A 0.9000
N3 H3B 0.9000
N4 C12 1.330(5)
N4 C16 1.350(5)
N5 C21 1.327(5)
N5 C17 1.349(4)
C1 C6 1.391(5)
C1 C2 1.421(5)
C2 C3 1.368(5)
C3 C4 1.375(5)
C3 H3 0.9300
C4 C5 1.379(6)
C4 H4 0.9300
C5 C6 1.373(6)
C5 H5 0.9300
C6 H6 0.9300
C7 C8 1.513(5)
C9 C10 1.509(5)
C9 H9A 0.9700
C9 H9B 0.9700
C10 C11 1.511(6)
C10 H10A 0.9700
C10 H10B 0.9700
C11 H11A 0.9700
C11 H11B 0.9700
C12 C13 1.369(5)
C12 H12 0.9300
C13 C14 1.384(6)
C13 H13 0.9300
C14 C15 1.381(6)
C14 C22 1.492(5)
C15 C16 1.368(5)
C15 H15 0.9300
C16 C17 1.474(5)
C17 C18 1.377(5)
C18 C19 1.376(6)
C18 H18 0.9300
C19 C20 1.380(5)
C19 C23 1.496(5)
C20 C21 1.379(6)
C20 H20 0.9300
C21 H21 0.9300
C22 H22A 0.9600
C22 H22B 0.9600
C22 H22C 0.9600
C23 H23A 0.9600
C23 H23B 0.9600
C23 H23C 0.9600
O7 H7A 0.848(10)
O7 H7B 0.849(10)

loop_
_geom_torsion_atom_site_label_1
_geom_torsion_atom_site_label_2
_geom_torsion_atom_site_label_3
_geom_torsion_atom_site_label_4
_geom_torsion
N1 Cu1 O1 C1 -3.7(3)
N2 Cu1 O1 C1 -8.0(7)
N3 Cu1 O1 C1 174.1(3)
N5 Cu2 O2 C7 114.0(7)
N4 Cu2 O2 C7 175.3(3)
O3 Cu2 O2 C7 5.5(3)
O4 Cu2 O2 C7 -86.9(3)
O2 Cu2 O3 C8 -6.2(3)
N5 Cu2 O3 C8 -175.8(3)
N4 Cu2 O3 C8 -85.8(7)
O4 Cu2 O3 C8 81.3(3)
O2 Cu2 O4 N6 138.9(4)
N5 Cu2 O4 N6 -45.1(4)
N4 Cu2 O4 N6 -128.8(4)
O3 Cu2 O4 N6 53.5(4)
O1 Cu1 N1 C7 -178.8(3)
N2 Cu1 N1 C7 0.3(3)
N3 Cu1 N1 C7 113(3)
O1 Cu1 N1 C2 2.5(3)
N2 Cu1 N1 C2 -178.4(3)
N3 Cu1 N1 C2 -66(3)
N1 Cu1 N2 C8 -0.6(3)
O1 Cu1 N2 C8 3.6(7)
N3 Cu1 N2 C8 -178.5(3)
N1 Cu1 N2 C9 -179.6(3)
O1 Cu1 N2 C9 -175.4(5)
N3 Cu1 N2 C9 2.5(4)
N1 Cu1 N3 C11 -103(3)
O1 Cu1 N3 C11 -170.7(3)
N2 Cu1 N3 C11 9.8(3)
O2 Cu2 N4 C12 8.7(4)
N5 Cu2 N4 C12 179.1(4)
O3 Cu2 N4 C12 87.7(8)
O4 Cu2 N4 C12 -79.2(4)
O2 Cu2 N4 C16 -175.8(3)
N5 Cu2 N4 C16 -5.4(3)
O3 Cu2 N4 C16 -96.8(7)
O4 Cu2 N4 C16 96.3(3)
O2 Cu2 N5 C21 -116.7(7)
N4 Cu2 N5 C21 -179.0(4)
O3 Cu2 N5 C21 -9.4(4)
O4 Cu2 N5 C21 84.7(4)
O2 Cu2 N5 C17 67.5(8)
N4 Cu2 N5 C17 5.3(3)
O3 Cu2 N5 C17 174.9(3)
O4 Cu2 N5 C17 -91.1(3)
Cu2 O4 N6 O5 20.1(6)
Cu2 O4 N6 O6 -160.2(4)
Cu1 O1 C1 C6 -176.0(3)
Cu1 O1 C1 C2 4.5(4)
C7 N1 C2 C3 0.3(7)
Cu1 N1 C2 C3 178.8(3)
C7 N1 C2 C1 -179.3(4)
Cu1 N1 C2 C1 -0.8(4)
O1 C1 C2 C3 177.9(3)
C6 C1 C2 C3 -1.7(6)
O1 C1 C2 N1 -2.5(5)
C6 C1 C2 N1 177.9(3)
N1 C2 C3 C4 -178.5(4)
C1 C2 C3 C4 1.1(6)
C2 C3 C4 C5 0.3(6)
C3 C4 C5 C6 -0.9(6)
C4 C5 C6 C1 0.2(7)
O1 C1 C6 C5 -178.5(4)
C2 C1 C6 C5 1.0(6)
Cu2 O2 C7 N1 176.1(4)
Cu2 O2 C7 C8 -3.9(4)
C2 N1 C7 O2 -1.4(7)
Cu1 N1 C7 O2 -179.9(3)
C2 N1 C7 C8 178.5(4)
Cu1 N1 C7 C8 0.1(4)
Cu2 O3 C8 N2 -175.2(3)
Cu2 O3 C8 C7 5.7(4)
C9 N2 C8 O3 0.8(6)
Cu1 N2 C8 O3 -178.3(3)
C9 N2 C8 C7 179.9(3)
Cu1 N2 C8 C7 0.8(4)
O2 C7 C8 O3 -1.4(5)
N1 C7 C8 O3 178.7(4)
O2 C7 C8 N2 179.4(4)
N1 C7 C8 N2 -0.6(5)
C8 N2 C9 C10 -158.4(4)
Cu1 N2 C9 C10 20.6(5)
N2 C9 C10 C11 -60.7(5)
Cu1 N3 C11 C10 -45.9(5)
C9 C10 C11 N3 77.8(5)
C16 N4 C12 C13 0.9(6)
Cu2 N4 C12 C13 176.2(3)
N4 C12 C13 C14 -0.5(6)
C12 C13 C14 C15 -0.2(6)
C12 C13 C14 C22 -178.4(4)
C13 C14 C15 C16 0.4(6)
C22 C14 C15 C16 178.6(4)
C12 N4 C16 C15 -0.6(6)
Cu2 N4 C16 C15 -176.5(3)
C12 N4 C16 C17 -179.5(3)
Cu2 N4 C16 C17 4.5(4)
C14 C15 C16 N4 -0.1(6)
C14 C15 C16 C17 178.8(4)
C21 N5 C17 C18 -1.9(6)
Cu2 N5 C17 C18 174.3(3)
C21 N5 C17 C16 179.5(4)
Cu2 N5 C17 C16 -4.3(4)
N4 C16 C17 N5 -0.2(5)
C15 C16 C17 N5 -179.1(4)
N4 C16 C17 C18 -178.7(4)
C15 C16 C17 C18 2.4(6)
N5 C17 C18 C19 0.8(6)
C16 C17 C18 C19 179.3(4)
C17 C18 C19 C20 0.9(6)
C17 C18 C19 C23 -178.1(4)
C18 C19 C20 C21 -1.6(6)
C23 C19 C20 C21 177.4(4)
C17 N5 C21 C20 1.2(6)
Cu2 N5 C21 C20 -174.4(3)
C19 C20 C21 N5 0.6(7)
